data_4301170
loop_
_publ_author_name
'Hung Huy Nguyen'
'Pedro I. da S. Maia'
'Victor M. Deflon'
'Ulrich Abram'

_publ_contact_author
;
      Ulrich Abram
      Free University of Berlin     
      Institute of Chemistry             
      Fabeckstrasse 34-36                     
      D-14195 Berlin         
      Germany                          
;
_publ_contact_author_email abram@chemie.fu-berlin.de
_publ_contact_author_fax '0049 (0)30 838 52676'
_publ_contact_author_phone '0049 (0)30 838 54002'
_publ_section_title
;
Oxotechnetium(V) Complexes with a Novel Class of Tridentate
Thiosemicarbazide Ligands
;
_journal_name_full 'Inorganic Chemistry'
_journal_page_first 25
_journal_page_last 27
_journal_paper_doi 10.1021/ic802044r
_journal_volume 48
_journal_year 2009
_chemical_formula_moiety 'C19 H27 Cl N5 O S2 Tc'
_chemical_formula_sum 'C19 H27 Cl N5 O S2 Tc'
_chemical_formula_weight 539.03
_chemical_name_common '[TcOCl(Et2NC(S)NC(Ph)NNC(S)N(CH2)6)]'
_chemical_name_systematic
;
 ?
;
_space_group_IT_number 4
_symmetry_cell_setting monoclinic
_symmetry_space_group_name_Hall 'P 2yb'
_symmetry_space_group_name_H-M 'P 1 21 1'
_atom_sites_solution_hydrogens geom
_atom_sites_solution_primary direct
_atom_sites_solution_secondary difmap
_audit_creation_method SHELXL-97
_cell_angle_alpha 90.00
_cell_angle_beta 106.73(1)
_cell_angle_gamma 90.00
_cell_formula_units_Z 2
_cell_length_a 9.213(1)
_cell_length_b 10.906(1)
_cell_length_c 11.792(1)
_cell_measurement_reflns_used 14835
_cell_measurement_temperature 200(2)
_cell_measurement_theta_max 29.44
_cell_measurement_theta_min 2.31
_cell_volume 1134.7(2)
_computing_cell_refinement 'STOE X-AREA'
_computing_data_collection 'STOE X-AREA'
_computing_data_reduction 'STOE X-RED'
_computing_molecular_graphics ORTEP3
_computing_publication_material 'SHELXL-97 (Sheldrick, 1997)'
_computing_structure_refinement 'SHELXL-97 (Sheldrick, 1997)'
_computing_structure_solution 'SHELXS-97 (Sheldrick, 1997)'
_diffrn_ambient_temperature 200(2)
_diffrn_detector_area_resol_mean 6.67
_diffrn_measured_fraction_theta_full 0.984
_diffrn_measured_fraction_theta_max 0.984
_diffrn_measurement_device_type 'STOE IPDS 2T'
_diffrn_measurement_method 'rotation method'
_diffrn_radiation_monochromator graphite
_diffrn_radiation_source 'fine-focus sealed tube'
_diffrn_radiation_type MoK\a
_diffrn_radiation_wavelength 0.71073
_diffrn_reflns_av_R_equivalents 0.0621
_diffrn_reflns_av_sigmaI/netI 0.0395
_diffrn_reflns_limit_h_max 12
_diffrn_reflns_limit_h_min -12
_diffrn_reflns_limit_k_max 14
_diffrn_reflns_limit_k_min -14
_diffrn_reflns_limit_l_max 16
_diffrn_reflns_limit_l_min -15
_diffrn_reflns_number 8841
_diffrn_reflns_theta_full 29.26
_diffrn_reflns_theta_max 29.26
_diffrn_reflns_theta_min 2.31
_diffrn_standards_decay_% 0.5
_exptl_absorpt_coefficient_mu 0.957
_exptl_absorpt_correction_type none
_exptl_crystal_colour red
_exptl_crystal_density_diffrn 1.578
_exptl_crystal_density_method 'not measured'
_exptl_crystal_description block
_exptl_crystal_F_000 552
_exptl_crystal_size_max 0.3
_exptl_crystal_size_mid 0.2
_exptl_crystal_size_min 0.2
_refine_diff_density_max 2.096
_refine_diff_density_min -1.406
_refine_diff_density_rms 0.126
_refine_ls_abs_structure_details 'Flack H D (1983), Acta Cryst. A39, 876-881'
_refine_ls_abs_structure_Flack -0.11(5)
_refine_ls_extinction_method none
_refine_ls_goodness_of_fit_ref 1.108
_refine_ls_hydrogen_treatment constr
_refine_ls_matrix_type full
_refine_ls_number_parameters 281
_refine_ls_number_reflns 6053
_refine_ls_number_restraints 1
_refine_ls_restrained_S_all 1.108
_refine_ls_R_factor_all 0.0525
_refine_ls_R_factor_gt 0.0463
_refine_ls_shift/su_max 0.009
_refine_ls_shift/su_mean 0.000
_refine_ls_structure_factor_coef Fsqd
_refine_ls_weighting_details 'calc w=1/[\s^2^(Fo^2^)+(0.1138P)^2^+0.7096P] where P=(Fo^2^+2Fc^2^)/3'
_refine_ls_weighting_scheme calc
_refine_ls_wR_factor_gt 0.1300
_refine_ls_wR_factor_ref 0.1583
_reflns_number_gt 5654
_reflns_number_total 6053
_reflns_threshold_expression >2sigma(I)
_cod_data_source_file ic802044r_si_001_1.cif
_cod_data_source_block hntcscl2
_cod_original_sg_symbol_H-M 'P 21'
_cod_database_code 4301170

loop_
_symmetry_equiv_pos_as_xyz
'x, y, z'
'-x, y+1/2, -z'

loop_
_atom_site_label
_atom_site_type_symbol
_atom_site_fract_x
_atom_site_fract_y
_atom_site_fract_z
_atom_site_U_iso_or_equiv
_atom_site_adp_type
_atom_site_occupancy
_atom_site_symmetry_multiplicity
_atom_site_calc_flag
_atom_site_refinement_flags
_atom_site_disorder_assembly
_atom_site_disorder_group
Tc Tc 0.82668(4) 0.05599(3) 0.21409(3) 0.02709(12) Uani 1 1 d . . .
O10 O 0.7158(5) 0.0930(4) 0.0819(4) 0.0385(9) Uani 1 1 d . . .
Cl Cl 0.8434(2) 0.22367(14) 0.34347(18) 0.0502(4) Uani 1 1 d . . .
S1 S 1.07093(16) 0.11675(12) 0.23226(13) 0.0345(3) Uani 1 1 d . . .
C2 C 1.1323(6) 0.0101(5) 0.1455(5) 0.0321(10) Uani 1 1 d . A .
N3 N 1.1127(6) -0.1097(4) 0.1506(5) 0.0363(11) Uani 1 1 d . . .
C4 C 1.0130(6) -0.1684(4) 0.1921(5) 0.0277(9) Uani 1 1 d . . .
N5 N 0.8815(5) -0.1228(4) 0.2054(4) 0.0286(8) Uani 1 1 d . . .
C31 C 1.0501(6) -0.3006(4) 0.2186(5) 0.0293(10) Uani 1 1 d . . .
C32 C 1.0486(7) -0.3538(6) 0.3236(6) 0.0370(12) Uani 1 1 d . . .
H32 H 1.0147 -0.3097 0.3785 0.044 Uiso 1 1 calc R . .
C33 C 1.0981(8) -0.4744(6) 0.3478(6) 0.0468(16) Uani 1 1 d . . .
H33 H 1.0960 -0.5105 0.4187 0.056 Uiso 1 1 calc R . .
C34 C 1.1492(8) -0.5397(6) 0.2690(7) 0.0487(17) Uani 1 1 d . . .
H34 H 1.1801 -0.6205 0.2854 0.058 Uiso 1 1 calc R . .
C35 C 1.1552(7) -0.4858(5) 0.1647(7) 0.0400(13) Uani 1 1 d . . .
H35 H 1.1910 -0.5304 0.1112 0.048 Uiso 1 1 calc R . .
C36 C 1.1083(6) -0.3657(5) 0.1389(6) 0.0338(11) Uani 1 1 d . . .
H36 H 1.1153 -0.3288 0.0696 0.041 Uiso 1 1 calc R . .
N6 N 1.2137(9) 0.0507(6) 0.0756(7) 0.066(2) Uani 1 1 d . . .
C41 C 1.2476(8) 0.1793(5) 0.0637(6) 0.0408(13) Uani 1 1 d . A .
H41A H 1.1626 0.2283 0.0704 0.049 Uiso 1 1 calc R . .
H41B H 1.2588 0.1928 -0.0147 0.049 Uiso 1 1 calc R . .
C42 C 1.3895(8) 0.2224(9) 0.1550(9) 0.0566(19) Uani 1 1 d . . .
H42A H 1.4060 0.3075 0.1423 0.085 Uiso 1 1 calc R A .
H42B H 1.4746 0.1754 0.1479 0.085 Uiso 1 1 calc R . .
H42C H 1.3782 0.2116 0.2328 0.085 Uiso 1 1 calc R . .
C43 C 1.2224(12) -0.0351(12) -0.0314(10) 0.032(3) Uani 0.56(2) 1 d P A 1
H43A H 1.1411 -0.0950 -0.0496 0.039 Uiso 0.56(2) 1 calc PR A 1
H43B H 1.2168 0.0129 -0.1018 0.039 Uiso 0.56(2) 1 calc PR A 1
C44 C 1.3724(13) -0.0958(12) 0.0133(13) 0.046(4) Uani 0.56(2) 1 d P A 1
H44A H 1.3877 -0.1503 -0.0462 0.069 Uiso 0.56(2) 1 calc PR A 1
H44B H 1.3757 -0.1416 0.0835 0.069 Uiso 0.56(2) 1 calc PR A 1
H44C H 1.4508 -0.0347 0.0315 0.069 Uiso 0.56(2) 1 calc PR A 1
C43A C 1.3287(13) -0.0391(11) 0.0498(12) 0.030(3) Uani 0.44(2) 1 d P A 2
H43C H 1.4198 0.0025 0.0448 0.036 Uiso 0.44(2) 1 calc PR A 2
H43D H 1.3557 -0.1039 0.1085 0.036 Uiso 0.44(2) 1 calc PR A 2
C44A C 1.2356(16) -0.0870(15) -0.0696(15) 0.038(3) Uani 0.44(2) 1 d P A 2
H44D H 1.2941 -0.1458 -0.0983 0.056 Uiso 0.44(2) 1 calc PR A 2
H44E H 1.2085 -0.0201 -0.1246 0.056 Uiso 0.44(2) 1 calc PR A 2
H44F H 1.1453 -0.1254 -0.0616 0.056 Uiso 0.44(2) 1 calc PR A 2
N7 N 0.7797(5) -0.2156(4) 0.2181(4) 0.0272(8) Uani 1 1 d . . .
C8 C 0.6838(6) -0.1790(5) 0.2713(4) 0.0266(9) Uani 1 1 d . . .
S9 S 0.68830(16) -0.02775(12) 0.32671(13) 0.0316(3) Uani 1 1 d . . .
N51 N 0.5723(5) -0.2548(4) 0.2825(4) 0.0290(8) Uani 1 1 d . . .
C52 C 0.5640(7) -0.3791(6) 0.2374(5) 0.0384(12) Uani 1 1 d . . .
H52A H 0.5896 -0.3781 0.1632 0.046 Uiso 1 1 calc R . .
H52B H 0.4602 -0.4076 0.2207 0.046 Uiso 1 1 calc R . .
C53 C 0.6670(9) -0.4699(6) 0.3202(7) 0.0475(15) Uani 1 1 d . . .
H53A H 0.7619 -0.4740 0.3002 0.057 Uiso 1 1 calc R . .
H53B H 0.6204 -0.5504 0.3057 0.057 Uiso 1 1 calc R . .
C54 C 0.7026(9) -0.4420(10) 0.4527(7) 0.0579(16) Uani 1 1 d . . .
H54A H 0.7777 -0.3771 0.4715 0.069 Uiso 1 1 calc R . .
H54B H 0.7491 -0.5143 0.4959 0.069 Uiso 1 1 calc R . .
C55 C 0.5705(10) -0.4038(7) 0.4996(7) 0.0513(16) Uani 1 1 d . . .
H55A H 0.4814 -0.4510 0.4591 0.062 Uiso 1 1 calc R . .
H55B H 0.5957 -0.4233 0.5833 0.062 Uiso 1 1 calc R . .
C56 C 0.5328(9) -0.2676(7) 0.4830(6) 0.0446(14) Uani 1 1 d . . .
H56A H 0.4581 -0.2483 0.5238 0.053 Uiso 1 1 calc R . .
H56B H 0.6236 -0.2211 0.5207 0.053 Uiso 1 1 calc R . .
C57 C 0.4725(6) -0.2250(6) 0.3556(6) 0.0355(11) Uani 1 1 d . . .
H57A H 0.3743 -0.2624 0.3206 0.043 Uiso 1 1 calc R . .
H57B H 0.4580 -0.1369 0.3548 0.043 Uiso 1 1 calc R . .

loop_
_atom_site_aniso_label
_atom_site_aniso_U_11
_atom_site_aniso_U_22
_atom_site_aniso_U_33
_atom_site_aniso_U_23
_atom_site_aniso_U_13
_atom_site_aniso_U_12
Tc 0.02905(18) 0.02268(17) 0.03420(18) 0.00292(16) 0.01651(12) 0.00447(16)
O10 0.0353(19) 0.041(2) 0.041(2) 0.0177(16) 0.0151(16) 0.0111(15)
Cl 0.0683(11) 0.0285(6) 0.0694(11) -0.0132(6) 0.0445(9) -0.0038(6)
S1 0.0356(6) 0.0288(6) 0.0454(7) -0.0072(5) 0.0216(5) -0.0066(5)
C2 0.036(3) 0.0218(19) 0.045(3) 0.008(2) 0.023(2) 0.0061(19)
N3 0.043(2) 0.025(2) 0.056(3) 0.0095(19) 0.038(2) 0.0050(18)
C4 0.032(2) 0.024(2) 0.031(2) 0.0032(17) 0.0159(19) 0.0046(17)
N5 0.031(2) 0.0189(17) 0.039(2) -0.0005(15) 0.0156(17) 0.0049(15)
C31 0.026(2) 0.021(2) 0.042(3) 0.0040(18) 0.0113(19) 0.0008(16)
C32 0.033(3) 0.036(3) 0.044(3) 0.013(2) 0.016(2) 0.003(2)
C33 0.046(3) 0.041(4) 0.051(3) 0.023(3) 0.010(3) 0.005(2)
C34 0.039(3) 0.025(3) 0.074(5) 0.009(3) 0.004(3) 0.004(2)
C35 0.030(3) 0.020(2) 0.067(4) -0.003(2) 0.011(3) 0.0029(19)
C36 0.029(2) 0.024(2) 0.049(3) 0.004(2) 0.012(2) 0.0054(18)
N6 0.105(5) 0.021(2) 0.111(5) 0.011(4) 0.091(5) 0.006(3)
C41 0.056(4) 0.022(2) 0.052(3) 0.011(2) 0.028(3) 0.003(2)
C42 0.037(3) 0.064(4) 0.079(5) 0.016(4) 0.032(3) 0.019(3)
C43 0.037(5) 0.029(5) 0.032(5) 0.000(4) 0.012(4) -0.003(4)
C44 0.034(5) 0.042(6) 0.066(8) 0.010(6) 0.023(5) 0.013(5)
C43A 0.024(5) 0.028(6) 0.049(7) 0.004(5) 0.026(5) 0.014(4)
C44A 0.037(7) 0.029(7) 0.045(7) -0.016(6) 0.010(5) -0.006(5)
N7 0.0225(17) 0.0263(19) 0.038(2) -0.0030(16) 0.0168(16) 0.0004(15)
C8 0.029(2) 0.027(2) 0.023(2) 0.0039(16) 0.0066(17) 0.0004(17)
S9 0.0360(6) 0.0266(5) 0.0400(6) -0.0004(5) 0.0236(5) 0.0027(5)
N51 0.0267(19) 0.031(2) 0.034(2) -0.0029(17) 0.0163(16) -0.0039(16)
C52 0.040(3) 0.037(3) 0.040(3) -0.009(2) 0.015(2) -0.018(2)
C53 0.051(4) 0.035(3) 0.065(4) -0.005(2) 0.030(3) 0.001(2)
C54 0.063(4) 0.049(3) 0.059(4) 0.006(4) 0.014(3) 0.010(4)
C55 0.061(4) 0.056(4) 0.047(3) 0.008(3) 0.031(3) -0.007(3)
C56 0.054(4) 0.049(3) 0.043(3) -0.009(3) 0.032(3) -0.007(3)
C57 0.028(2) 0.041(3) 0.048(3) -0.002(2) 0.027(2) 0.001(2)

loop_
_atom_type_symbol
_atom_type_description
_atom_type_scat_dispersion_real
_atom_type_scat_dispersion_imag
_atom_type_scat_source
C C 0.0033 0.0016 'International Tables Vol C Tables 4.2.6.8 and 6.1.1.4'
H H 0.0000 0.0000 'International Tables Vol C Tables 4.2.6.8 and 6.1.1.4'
N N 0.0061 0.0033 'International Tables Vol C Tables 4.2.6.8 and 6.1.1.4'
O O 0.0106 0.0060 'International Tables Vol C Tables 4.2.6.8 and 6.1.1.4'
S S 0.1246 0.1234 'International Tables Vol C Tables 4.2.6.8 and 6.1.1.4'
Cl Cl 0.1484 0.1585 'International Tables Vol C Tables 4.2.6.8 and 6.1.1.4'
Tc Tc -1.4390 0.7593 'International Tables Vol C Tables 4.2.6.8 and 6.1.1.4'

loop_
_geom_angle_atom_site_label_1
_geom_angle_atom_site_label_2
_geom_angle_atom_site_label_3
_geom_angle
_geom_angle_site_symmetry_1
_geom_angle_site_symmetry_3
_geom_angle_publ_flag
O10 Tc N5 106.5(2) . . ?
O10 Tc S9 110.52(16) . . ?
N5 Tc S9 80.39(13) . . ?
O10 Tc S1 109.96(16) . . ?
N5 Tc S1 91.76(14) . . ?
S9 Tc S1 139.35(6) . . ?
O10 Tc Cl 109.22(17) . . ?
N5 Tc Cl 144.00(14) . . ?
S9 Tc Cl 82.94(5) . . ?
S1 Tc Cl 80.56(6) . . ?
C2 S1 Tc 103.1(2) . . ?
N3 C2 N6 117.5(5) . . ?
N3 C2 S1 124.1(4) . . ?
N6 C2 S1 118.2(5) . . ?
C2 N3 C4 127.7(5) . . ?
N3 C4 N5 127.0(5) . . ?
N3 C4 C31 113.7(4) . . ?
N5 C4 C31 119.1(4) . . ?
C4 N5 N7 112.9(4) . . ?
C4 N5 Tc 127.0(4) . . ?
N7 N5 Tc 120.0(3) . . ?
C32 C31 C36 119.7(5) . . ?
C32 C31 C4 122.5(5) . . ?
C36 C31 C4 117.2(5) . . ?
C31 C32 C33 119.8(6) . . ?
C34 C33 C32 120.8(6) . . ?
C33 C34 C35 119.8(6) . . ?
C34 C35 C36 120.6(6) . . ?
C35 C36 C31 119.1(6) . . ?
C2 N6 C41 123.6(6) . . ?
C2 N6 C43A 116.9(7) . . ?
C41 N6 C43A 114.6(7) . . ?
C2 N6 C43 117.3(7) . . ?
C41 N6 C43 115.4(6) . . ?
C43A N6 C43 43.4(7) . . ?
N6 C41 C42 113.4(6) . . ?
C44 C43 N6 103.6(10) . . ?
C44A C43A N6 99.5(10) . . ?
C8 N7 N5 113.5(4) . . ?
N7 C8 N51 120.4(5) . . ?
N7 C8 S9 121.5(4) . . ?
N51 C8 S9 118.0(4) . . ?
C8 S9 Tc 96.65(17) . . ?
C8 N51 C52 119.7(5) . . ?
C8 N51 C57 122.9(5) . . ?
C52 N51 C57 116.5(4) . . ?
N51 C52 C53 114.6(5) . . ?
C52 C53 C54 115.9(6) . . ?
C53 C54 C55 117.6(6) . . ?
C56 C55 C54 113.2(6) . . ?
C57 C56 C55 115.5(6) . . ?
N51 C57 C56 113.7(5) . . ?

loop_
_geom_bond_atom_site_label_1
_geom_bond_atom_site_label_2
_geom_bond_distance
_geom_bond_site_symmetry_2
_geom_bond_publ_flag
Tc O10 1.650(4) . ?
Tc N5 2.024(4) . ?
Tc S9 2.2798(13) . ?
Tc S1 2.2958(14) . ?
Tc Cl 2.3580(16) . ?
S1 C2 1.747(6) . ?
C2 N3 1.322(7) . ?
C2 N6 1.340(7) . ?
N3 C4 1.324(7) . ?
C4 N5 1.359(7) . ?
C4 C31 1.494(7) . ?
N5 N7 1.417(6) . ?
C31 C32 1.371(8) . ?
C31 C36 1.402(8) . ?
C32 C33 1.393(9) . ?
C33 C34 1.358(12) . ?
C34 C35 1.379(11) . ?
C35 C36 1.385(8) . ?
N6 C41 1.453(8) . ?
N6 C43A 1.536(12) . ?
N6 C43 1.592(16) . ?
C41 C42 1.510(12) . ?
C43 C44 1.485(16) . ?
C43A C44A 1.52(2) . ?
N7 C8 1.285(7) . ?
C8 N51 1.354(7) . ?
C8 S9 1.771(6) . ?
N51 C52 1.451(7) . ?
N51 C57 1.466(6) . ?
C52 C53 1.516(10) . ?
C53 C54 1.532(11) . ?
C54 C55 1.533(11) . ?
C55 C56 1.524(11) . ?
C56 C57 1.517(10) . ?
